data_4513027
loop_
_publ_author_name
'Hu, Haoxiang'
'Meng, Chunna'
'Dong, Yun'
'Li, Xin'
'Ye, Jinxing'

_publ_section_title
;
 Catalytic Asymmetric Formal Aza-Diels--Alder Reactions of
 \a,\b-Unsaturated Ketones and 3H-Indoles
;
_journal_issue 6
_journal_name_full 'ACS Catalysis'
_journal_page_first 3700
_journal_paper_doi 10.1021/acscatal.5b00680
_journal_volume 5
_journal_year 2015
_chemical_absolute_configuration ad
_chemical_formula_sum 'C23 H24 Br N O'
_chemical_formula_weight 410.34
_chemical_name_systematic
; 
 ? 
;
_space_group_IT_number 19
_symmetry_cell_setting orthorhombic
_symmetry_space_group_name_Hall 'P 2ac 2ab'
_symmetry_space_group_name_H-M 'P 21 21 21'
_atom_sites_solution_hydrogens geom
_atom_sites_solution_primary direct
_atom_sites_solution_secondary difmap
_audit_creation_method SHELXL-97
_cell_angle_alpha 90.00
_cell_angle_beta 90.00
_cell_angle_gamma 90.00
_cell_formula_units_Z 4
_cell_length_a 7.2425(8)
_cell_length_b 15.4541(17)
_cell_length_c 17.0100(18)
_cell_measurement_reflns_used 3219
_cell_measurement_temperature 293(2)
_cell_measurement_theta_max 44.178
_cell_measurement_theta_min 4.789
_cell_volume 1903.9(4)
_computing_cell_refinement 'Bruker SMART'
_computing_data_collection 'Bruker SMART'
_computing_data_reduction 'Bruker SHELXTL'
_computing_molecular_graphics 'Bruker SHELXTL'
_computing_publication_material 'Bruker SHELXTL'
_computing_structure_refinement 'SHELXL-97 (Sheldrick, 1997)'
_computing_structure_solution 'SHELXS-97 (Sheldrick, 1990)'
_diffrn_ambient_temperature 293(2)
_diffrn_measured_fraction_theta_full 1.000
_diffrn_measured_fraction_theta_max 1.000
_diffrn_measurement_device_type 'CCD area detector'
_diffrn_measurement_method 'phi and omega scans'
_diffrn_radiation_monochromator graphite
_diffrn_radiation_source 'fine-focus sealed tube'
_diffrn_radiation_type MoK\a
_diffrn_radiation_wavelength 0.71073
_diffrn_reflns_av_R_equivalents 0.0725
_diffrn_reflns_av_sigmaI/netI 0.0656
_diffrn_reflns_limit_h_max 8
_diffrn_reflns_limit_h_min -8
_diffrn_reflns_limit_k_max 18
_diffrn_reflns_limit_k_min -19
_diffrn_reflns_limit_l_max 20
_diffrn_reflns_limit_l_min -16
_diffrn_reflns_number 11521
_diffrn_reflns_theta_full 25.99
_diffrn_reflns_theta_max 25.99
_diffrn_reflns_theta_min 2.39
_exptl_absorpt_coefficient_mu 2.171
_exptl_absorpt_correction_T_max 1.00000
_exptl_absorpt_correction_T_min 0.32387
_exptl_absorpt_correction_type empirical
_exptl_absorpt_process_details sadabs
_exptl_crystal_colour colorless
_exptl_crystal_density_diffrn 1.432
_exptl_crystal_density_method 'not measured'
_exptl_crystal_description prismatic
_exptl_crystal_F_000 848
_exptl_crystal_size_max 0.313
_exptl_crystal_size_mid 0.212
_exptl_crystal_size_min 0.145
_refine_diff_density_max 0.209
_refine_diff_density_min -0.330
_refine_diff_density_rms 0.046
_refine_ls_abs_structure_details 'Flack H D (1983), Acta Cryst. A39, 876-881'
_refine_ls_abs_structure_Flack 0.003(9)
_refine_ls_extinction_coef 0.0238(12)
_refine_ls_extinction_expression Fc^*^=kFc[1+0.001xFc^2^\l^3^/sin(2\q)]^-1/4^
_refine_ls_extinction_method SHELXL
_refine_ls_goodness_of_fit_ref 0.973
_refine_ls_hydrogen_treatment constr
_refine_ls_matrix_type full
_refine_ls_number_parameters 236
_refine_ls_number_reflns 3726
_refine_ls_number_restraints 0
_refine_ls_restrained_S_all 0.973
_refine_ls_R_factor_all 0.0515
_refine_ls_R_factor_gt 0.0378
_refine_ls_shift/su_max 0.001
_refine_ls_shift/su_mean 0.000
_refine_ls_structure_factor_coef Fsqd
_refine_ls_weighting_details 'calc w=1/[\s^2^(Fo^2^)+(0.0361P)^2^+0.0000P] where P=(Fo^2^+2Fc^2^)/3'
_refine_ls_weighting_scheme calc
_refine_ls_wR_factor_gt 0.0836
_refine_ls_wR_factor_ref 0.0885
_reflns_number_gt 3001
_reflns_number_total 3726
_reflns_threshold_expression >2sigma(I)
_cod_data_source_file cs5b00680_si_002.cif
_cod_data_source_block cd212313
_cod_depositor_comments
;
The following automatic conversions were performed:

'_symmetry_cell_setting' value 'Orthorhombic' changed to
'orthorhombic' according to
/usr/data/users/saulius/crontab/automatic-downloads/rss-feeds/ACS/lib/dictionaries/cif_core.dic
dictionary named 'cif_core.dic' version 2.4.2 from 2011-04-26.

Automatic conversion script
Id: cif_fix_values 3271 2015-04-21 07:52:19Z andrius 

 Adding full bibliography for 4513027.cif.
;
_cod_original_sg_symbol_H-M P2(1)2(1)2(1)
_cod_database_code 4513027

loop_
_symmetry_equiv_pos_as_xyz
'x, y, z'
'-x+1/2, -y, z+1/2'
'-x, y+1/2, -z+1/2'
'x+1/2, -y+1/2, -z'

loop_
_atom_site_label
_atom_site_type_symbol
_atom_site_fract_x
_atom_site_fract_y
_atom_site_fract_z
_atom_site_U_iso_or_equiv
_atom_site_adp_type
_atom_site_occupancy
_atom_site_symmetry_multiplicity
_atom_site_calc_flag
_atom_site_refinement_flags
Br1 Br 1.25196(5) 0.72425(3) 0.80497(2) 0.0868(2) Uani 1 1 d .
N1 N 0.6444(3) 0.95938(13) 0.58341(11) 0.0312(5) Uani 1 1 d .
O1 O 0.5422(4) 0.72168(13) 0.51186(14) 0.0649(6) Uani 1 1 d .
C1 C 0.5835(4) 0.89394(17) 0.63823(15) 0.0379(6) Uani 1 1 d .
H1 H 0.5193 0.9238 0.6811 0.045 Uiso 1 1 calc R
C2 C 0.4419(4) 0.83252(19) 0.59900(16) 0.0454(7) Uani 1 1 d .
H2A H 0.4127 0.7852 0.6343 0.055 Uiso 1 1 calc R
H2B H 0.3288 0.8637 0.5877 0.055 Uiso 1 1 calc R
C3 C 0.5224(4) 0.79769(17) 0.52423(17) 0.0412(7) Uani 1 1 d .
C4 C 0.5828(4) 0.86622(15) 0.46806(15) 0.0351(6) Uani 1 1 d .
H4A H 0.4761 0.8985 0.4500 0.042 Uiso 1 1 calc R
H4B H 0.6407 0.8395 0.4227 0.042 Uiso 1 1 calc R
C5 C 0.7209(3) 0.92864(15) 0.50783(12) 0.0286(5) Uani 1 1 d .
H5 H 0.8388 0.8991 0.5168 0.034 Uiso 1 1 calc R
C6 C 0.7537(4) 1.01440(14) 0.46197(13) 0.0298(5) Uani 1 1 d .
C7 C 0.7431(4) 1.00647(17) 0.37218(14) 0.0414(6) Uani 1 1 d .
H7A H 0.6289 0.9775 0.3581 0.050 Uiso 1 1 calc R
H7B H 0.7401 1.0640 0.3494 0.050 Uiso 1 1 calc R
C8 C 0.9038(4) 0.9569(2) 0.33746(17) 0.0516(8) Uani 1 1 d .
H8A H 0.8934 0.9566 0.2806 0.062 Uiso 1 1 calc R
H8B H 0.8993 0.8973 0.3555 0.062 Uiso 1 1 calc R
C9 C 1.0868(4) 0.9966(2) 0.3608(2) 0.0610(9) Uani 1 1 d .
H9A H 1.1868 0.9616 0.3400 0.073 Uiso 1 1 calc R
H9B H 1.0968 1.0540 0.3382 0.073 Uiso 1 1 calc R
C10 C 1.1050(4) 1.00248(18) 0.44879(18) 0.0486(8) Uani 1 1 d .
H10A H 1.2197 1.0315 0.4619 0.058 Uiso 1 1 calc R
H10B H 1.1092 0.9447 0.4709 0.058 Uiso 1 1 calc R
C11 C 0.9433(4) 1.05221(17) 0.48473(16) 0.0382(6) Uani 1 1 d .
H11A H 0.9492 1.1120 0.4676 0.046 Uiso 1 1 calc R
H11B H 0.9551 1.0516 0.5415 0.046 Uiso 1 1 calc R
C12 C 0.6027(3) 1.06989(16) 0.49652(15) 0.0314(6) Uani 1 1 d .
C13 C 0.5255(4) 1.14609(17) 0.46969(18) 0.0409(6) Uani 1 1 d .
H13 H 0.5622 1.1697 0.4219 0.049 Uiso 1 1 calc R
C14 C 0.3909(4) 1.18745(18) 0.51564(19) 0.0497(7) Uani 1 1 d .
H14 H 0.3378 1.2388 0.4983 0.060 Uiso 1 1 calc R
C15 C 0.3377(4) 1.15225(19) 0.58588(18) 0.0506(8) Uani 1 1 d .
H15 H 0.2488 1.1805 0.6158 0.061 Uiso 1 1 calc R
C16 C 0.4124(4) 1.07583(19) 0.61355(16) 0.0444(7) Uani 1 1 d .
H16 H 0.3743 1.0523 0.6612 0.053 Uiso 1 1 calc R
C17 C 0.5456(3) 1.03538(16) 0.56829(15) 0.0324(6) Uani 1 1 d .
C18 C 0.7506(4) 0.84833(17) 0.67421(13) 0.0371(6) Uani 1 1 d .
C19 C 0.9018(4) 0.89707(19) 0.69485(17) 0.0472(7) Uani 1 1 d .
H19 H 0.9036 0.9558 0.6830 0.057 Uiso 1 1 calc R
C20 C 1.0513(4) 0.8604(2) 0.73286(17) 0.0561(8) Uani 1 1 d .
H20 H 1.1525 0.8942 0.7467 0.067 Uiso 1 1 calc R
C21 C 1.0491(4) 0.7741(2) 0.74991(16) 0.0515(8) Uani 1 1 d .
C22 C 0.9036(5) 0.7240(2) 0.72822(19) 0.0606(9) Uani 1 1 d .
H22 H 0.9047 0.6649 0.7386 0.073 Uiso 1 1 calc R
C23 C 0.7541(4) 0.7612(2) 0.69072(17) 0.0556(7) Uani 1 1 d .
H23 H 0.6542 0.7268 0.6764 0.067 Uiso 1 1 calc R

loop_
_atom_site_aniso_label
_atom_site_aniso_U_11
_atom_site_aniso_U_22
_atom_site_aniso_U_33
_atom_site_aniso_U_23
_atom_site_aniso_U_13
_atom_site_aniso_U_12
Br1 0.0820(3) 0.1231(4) 0.0552(2) 0.00361(19) -0.0115(2) 0.0602(3)
N1 0.0320(11) 0.0308(12) 0.0309(11) -0.0004(9) -0.0014(9) 0.0034(9)
O1 0.0772(15) 0.0314(12) 0.0860(16) 0.0003(11) -0.0006(13) -0.0160(11)
C1 0.0385(15) 0.0427(16) 0.0325(14) -0.0006(11) 0.0037(11) 0.0026(12)
C2 0.0346(14) 0.0518(18) 0.0499(17) 0.0132(13) 0.0023(12) -0.0045(13)
C3 0.0342(14) 0.0353(16) 0.0542(16) 0.0006(12) -0.0065(12) -0.0099(12)
C4 0.0368(14) 0.0320(14) 0.0364(13) -0.0023(11) -0.0001(11) -0.0041(11)
C5 0.0251(12) 0.0273(12) 0.0334(12) -0.0013(10) -0.0003(10) 0.0020(10)
C6 0.0296(12) 0.0234(13) 0.0363(12) 0.0002(9) -0.0018(12) 0.0010(11)
C7 0.0470(15) 0.0374(14) 0.0398(14) 0.0068(11) -0.0005(14) -0.0033(14)
C8 0.064(2) 0.0491(19) 0.0420(16) 0.0009(13) 0.0132(14) -0.0021(16)
C9 0.053(2) 0.056(2) 0.075(2) 0.0034(18) 0.0295(17) 0.0016(16)
C10 0.0274(14) 0.0392(17) 0.079(2) -0.0016(15) 0.0043(14) -0.0027(12)
C11 0.0318(13) 0.0288(13) 0.0540(17) -0.0014(12) 0.0020(12) -0.0049(11)
C12 0.0250(12) 0.0258(13) 0.0435(15) -0.0029(11) -0.0064(11) -0.0001(10)
C13 0.0362(14) 0.0270(14) 0.0594(17) 0.0034(12) -0.0029(13) -0.0047(11)
C14 0.0449(16) 0.0300(15) 0.074(2) -0.0069(14) -0.0111(15) 0.0094(13)
C15 0.0455(16) 0.0448(18) 0.0615(19) -0.0192(15) -0.0003(15) 0.0144(14)
C16 0.0422(16) 0.0479(17) 0.0431(15) -0.0098(13) -0.0027(13) 0.0101(14)
C17 0.0269(12) 0.0313(13) 0.0389(14) -0.0082(11) -0.0077(11) 0.0029(11)
C18 0.0398(14) 0.0421(15) 0.0294(12) 0.0033(10) 0.0042(12) 0.0080(13)
C19 0.0441(16) 0.0491(17) 0.0483(16) 0.0005(14) -0.0054(15) 0.0070(13)
C20 0.0413(17) 0.075(2) 0.0522(18) -0.0081(16) -0.0078(14) 0.0102(15)
C21 0.0548(18) 0.069(2) 0.0310(14) 0.0069(14) -0.0003(13) 0.0287(17)
C22 0.073(2) 0.0537(19) 0.0548(18) 0.0167(15) -0.0042(17) 0.0169(18)
C23 0.0590(18) 0.0504(19) 0.0572(18) 0.0108(14) -0.0038(17) 0.0017(15)

loop_
_atom_type_symbol
_atom_type_description
_atom_type_scat_dispersion_real
_atom_type_scat_dispersion_imag
_atom_type_scat_source
C C 0.0033 0.0016 'International Tables Vol C Tables 4.2.6.8 and 6.1.1.4'
H H 0.0000 0.0000 'International Tables Vol C Tables 4.2.6.8 and 6.1.1.4'
N N 0.0061 0.0033 'International Tables Vol C Tables 4.2.6.8 and 6.1.1.4'
O O 0.0106 0.0060 'International Tables Vol C Tables 4.2.6.8 and 6.1.1.4'
Br Br -0.2901 2.4595 'International Tables Vol C Tables 4.2.6.8 and 6.1.1.4'

loop_
_geom_angle_atom_site_label_1
_geom_angle_atom_site_label_2
_geom_angle_atom_site_label_3
_geom_angle
C17 N1 C1 123.4(2)
C17 N1 C5 107.56(18)
C1 N1 C5 116.81(19)
N1 C1 C18 109.8(2)
N1 C1 C2 110.7(2)
C18 C1 C2 114.5(2)
N1 C1 H1 107.2
C18 C1 H1 107.2
C2 C1 H1 107.2
C3 C2 C1 109.2(2)
C3 C2 H2A 109.8
C1 C2 H2A 109.8
C3 C2 H2B 109.8
C1 C2 H2B 109.8
H2A C2 H2B 108.3
O1 C3 C4 123.1(3)
O1 C3 C2 123.1(3)
C4 C3 C2 113.7(2)
C3 C4 C5 110.6(2)
C3 C4 H4A 109.5
C5 C4 H4A 109.5
C3 C4 H4B 109.5
C5 C4 H4B 109.5
H4A C4 H4B 108.1
N1 C5 C4 109.79(19)
N1 C5 C6 102.68(18)
C4 C5 C6 114.27(19)
N1 C5 H5 110.0
C4 C5 H5 110.0
C6 C5 H5 110.0
C12 C6 C7 113.4(2)
C12 C6 C11 109.41(19)
C7 C6 C11 109.0(2)
C12 C6 C5 100.25(19)
C7 C6 C5 115.05(19)
C11 C6 C5 109.5(2)
C8 C7 C6 113.0(2)
C8 C7 H7A 109.0
C6 C7 H7A 109.0
C8 C7 H7B 109.0
C6 C7 H7B 109.0
H7A C7 H7B 107.8
C7 C8 C9 111.4(2)
C7 C8 H8A 109.3
C9 C8 H8A 109.3
C7 C8 H8B 109.3
C9 C8 H8B 109.3
H8A C8 H8B 108.0
C10 C9 C8 111.2(3)
C10 C9 H9A 109.4
C8 C9 H9A 109.4
C10 C9 H9B 109.4
C8 C9 H9B 109.4
H9A C9 H9B 108.0
C9 C10 C11 111.2(3)
C9 C10 H10A 109.4
C11 C10 H10A 109.4
C9 C10 H10B 109.4
C11 C10 H10B 109.4
H10A C10 H10B 108.0
C10 C11 C6 113.0(2)
C10 C11 H11A 109.0
C6 C11 H11A 109.0
C10 C11 H11B 109.0
C6 C11 H11B 109.0
H11A C11 H11B 107.8
C13 C12 C17 119.7(2)
C13 C12 C6 130.5(2)
C17 C12 C6 109.8(2)
C12 C13 C14 119.0(3)
C12 C13 H13 120.5
C14 C13 H13 120.5
C15 C14 C13 120.1(3)
C15 C14 H14 120.0
C13 C14 H14 120.0
C14 C15 C16 121.8(3)
C14 C15 H15 119.1
C16 C15 H15 119.1
C15 C16 C17 118.0(3)
C15 C16 H16 121.0
C17 C16 H16 121.0
C16 C17 C12 121.4(2)
C16 C17 N1 129.3(2)
C12 C17 N1 109.3(2)
C19 C18 C23 118.0(3)
C19 C18 C1 118.7(2)
C23 C18 C1 123.2(3)
C18 C19 C20 121.2(3)
C18 C19 H19 119.4
C20 C19 H19 119.4
C21 C20 C19 119.4(3)
C21 C20 H20 120.3
C19 C20 H20 120.3
C22 C21 C20 120.5(3)
C22 C21 Br1 120.1(2)
C20 C21 Br1 119.4(3)
C21 C22 C23 119.7(3)
C21 C22 H22 120.1
C23 C22 H22 120.1
C18 C23 C22 121.0(3)
C18 C23 H23 119.5
C22 C23 H23 119.5

loop_
_geom_bond_atom_site_label_1
_geom_bond_atom_site_label_2
_geom_bond_distance
Br1 C21 1.905(3)
N1 C17 1.399(3)
N1 C1 1.445(3)
N1 C5 1.478(3)
O1 C3 1.202(3)
C1 C18 1.529(4)
C1 C2 1.548(4)
C1 H1 0.9800
C2 C3 1.499(4)
C2 H2A 0.9700
C2 H2B 0.9700
C3 C4 1.492(4)
C4 C5 1.545(3)
C4 H4A 0.9700
C4 H4B 0.9700
C5 C6 1.556(3)
C5 H5 0.9800
C6 C12 1.509(3)
C6 C7 1.534(3)
C6 C11 1.541(4)
C7 C8 1.514(4)
C7 H7A 0.9700
C7 H7B 0.9700
C8 C9 1.514(5)
C8 H8A 0.9700
C8 H8B 0.9700
C9 C10 1.505(4)
C9 H9A 0.9700
C9 H9B 0.9700
C10 C11 1.529(4)
C10 H10A 0.9700
C10 H10B 0.9700
C11 H11A 0.9700
C11 H11B 0.9700
C12 C13 1.381(4)
C12 C17 1.395(4)
C13 C14 1.404(4)
C13 H13 0.9300
C14 C15 1.368(4)
C14 H14 0.9300
C15 C16 1.382(4)
C15 H15 0.9300
C16 C17 1.383(3)
C16 H16 0.9300
C18 C19 1.375(4)
C18 C23 1.375(4)
C19 C20 1.383(4)
C19 H19 0.9300
C20 C21 1.365(5)
C20 H20 0.9300
C21 C22 1.358(5)
C22 C23 1.382(4)
C22 H22 0.9300
C23 H23 0.9300

loop_
_geom_torsion_atom_site_label_1
_geom_torsion_atom_site_label_2
_geom_torsion_atom_site_label_3
_geom_torsion_atom_site_label_4
_geom_torsion
C17 N1 C1 C18 -149.8(2)
C5 N1 C1 C18 72.7(2)
C17 N1 C1 C2 82.8(3)
C5 N1 C1 C2 -54.7(3)
N1 C1 C2 C3 53.1(3)
C18 C1 C2 C3 -71.7(3)
C1 C2 C3 O1 121.7(3)
C1 C2 C3 C4 -55.8(3)
O1 C3 C4 C5 -122.1(3)
C2 C3 C4 C5 55.5(3)
C17 N1 C5 C4 -90.7(2)
C1 N1 C5 C4 53.1(3)
C17 N1 C5 C6 31.2(2)
C1 N1 C5 C6 175.0(2)
C3 C4 C5 N1 -50.7(3)
C3 C4 C5 C6 -165.4(2)
N1 C5 C6 C12 -29.9(2)
C4 C5 C6 C12 88.9(2)
N1 C5 C6 C7 -151.9(2)
C4 C5 C6 C7 -33.1(3)
N1 C5 C6 C11 85.0(2)
C4 C5 C6 C11 -156.1(2)
C12 C6 C7 C8 175.3(2)
C11 C6 C7 C8 53.2(3)
C5 C6 C7 C8 -70.1(3)
C6 C7 C8 C9 -55.9(3)
C7 C8 C9 C10 56.1(3)
C8 C9 C10 C11 -55.4(3)
C9 C10 C11 C6 55.0(3)
C12 C6 C11 C10 -177.2(2)
C7 C6 C11 C10 -52.7(3)
C5 C6 C11 C10 73.9(3)
C7 C6 C12 C13 -39.5(4)
C11 C6 C12 C13 82.3(3)
C5 C6 C12 C13 -162.7(3)
C7 C6 C12 C17 143.2(2)
C11 C6 C12 C17 -94.9(2)
C5 C6 C12 C17 20.0(2)
C17 C12 C13 C14 0.2(4)
C6 C12 C13 C14 -176.9(2)
C12 C13 C14 C15 -0.1(4)
C13 C14 C15 C16 -0.3(4)
C14 C15 C16 C17 0.6(4)
C15 C16 C17 C12 -0.5(4)
C15 C16 C17 N1 178.6(3)
C13 C12 C17 C16 0.1(4)
C6 C12 C17 C16 177.7(2)
C13 C12 C17 N1 -179.1(2)
C6 C12 C17 N1 -1.5(3)
C1 N1 C17 C16 20.7(4)
C5 N1 C17 C16 161.5(2)
C1 N1 C17 C12 -160.2(2)
C5 N1 C17 C12 -19.4(3)
N1 C1 C18 C19 40.8(3)
C2 C1 C18 C19 166.0(2)
N1 C1 C18 C23 -142.6(2)
C2 C1 C18 C23 -17.4(4)
C23 C18 C19 C20 -1.6(4)
C1 C18 C19 C20 175.2(2)
C18 C19 C20 C21 0.3(5)
C19 C20 C21 C22 1.6(5)
C19 C20 C21 Br1 -178.2(2)
C20 C21 C22 C23 -2.0(5)
Br1 C21 C22 C23 177.7(2)
C19 C18 C23 C22 1.1(4)
C1 C18 C23 C22 -175.5(3)
C21 C22 C23 C18 0.6(5)
